data_2010680
loop_
_publ_author_name
'Hensen, Karl'
'Spangenberg, Bj\"orn'
'Bolte, Michael'

_publ_section_title
;
 Two phenanthroline hydrochlorides
;
_journal_issue 2
_journal_name_full 'Acta Crystallographica Section C'
_journal_page_first 208
_journal_page_last 210
_journal_paper_doi 10.1107/S0108270199013815
_journal_volume 56
_journal_year 2000
_chemical_formula_moiety '3C12 H9 N2 + ,2Cl- ,HCl,Cl-,CHCl3 '
_chemical_formula_sum 'C37 H29 Cl7 N6'
_chemical_formula_weight 805.81
_chemical_name_systematic
;
 ?
;
_space_group_IT_number 14
_symmetry_cell_setting monoclinic
_symmetry_space_group_name_Hall '-P 2ybc'
_symmetry_space_group_name_H-M 'P 1 21/c 1'
_audit_creation_method SHELXL-97
_cell_angle_alpha 90.00
_cell_angle_beta 90.770(10)
_cell_angle_gamma 90.00
_cell_formula_units_Z 4
_cell_length_a 26.017(3)
_cell_length_b 7.2220(10)
_cell_length_c 19.461(2)
_cell_measurement_reflns_used 8192
_cell_measurement_temperature 173(2)
_cell_measurement_theta_max 25
_cell_measurement_theta_min 1
_cell_volume 3656.3(8)
_computing_cell_refinement SMART
_computing_data_collection 'SMART (Siemens, 1994)'
_computing_data_reduction 'SAINT  (Siemens, 1994)'
_computing_molecular_graphics 'XP (Siemens, 1994)'
_computing_structure_refinement 'SHELXL97 (Sheldrick, 1997)'
_computing_structure_solution 'SHELXS97 (Sheldrick, 1990)'
_diffrn_ambient_temperature 173(2)
_diffrn_measured_fraction_theta_full .912
_diffrn_measured_fraction_theta_max .912
_diffrn_measurement_device_type 'Siemens CCD three-circle diffractometer'
_diffrn_measurement_method \w
_diffrn_radiation_monochromator graphite
_diffrn_radiation_source 'fine-focus sealed tube'
_diffrn_radiation_type MoK\a
_diffrn_radiation_wavelength .71073
_diffrn_reflns_av_R_equivalents .0582
_diffrn_reflns_av_sigmaI/netI .0476
_diffrn_reflns_limit_h_max 32
_diffrn_reflns_limit_h_min -32
_diffrn_reflns_limit_k_max 9
_diffrn_reflns_limit_k_min -9
_diffrn_reflns_limit_l_max 24
_diffrn_reflns_limit_l_min -25
_diffrn_reflns_number 52608
_diffrn_reflns_theta_full 27.90
_diffrn_reflns_theta_max 27.90
_diffrn_reflns_theta_min 2.09
_diffrn_standards_decay_% 0
_diffrn_standards_interval_time 1200
_diffrn_standards_number 426
_exptl_absorpt_coefficient_mu .581
_exptl_absorpt_correction_T_max .9027
_exptl_absorpt_correction_T_min .7761
_exptl_absorpt_correction_type empirical
_exptl_absorpt_process_details 'SADABS (Sheldrick, 1996)'
_exptl_crystal_colour colourless
_exptl_crystal_density_diffrn 1.464
_exptl_crystal_density_method 'not measured'
_exptl_crystal_description plate
_exptl_crystal_F_000 1648
_exptl_crystal_size_max .46
_exptl_crystal_size_mid .34
_exptl_crystal_size_min .18
_refine_diff_density_max .273
_refine_diff_density_min -.282
_refine_ls_extinction_method none
_refine_ls_goodness_of_fit_ref 1.054
_refine_ls_hydrogen_treatment mixed
_refine_ls_matrix_type full
_refine_ls_number_parameters 467
_refine_ls_number_reflns 7983
_refine_ls_number_restraints 0
_refine_ls_restrained_S_all 1.054
_refine_ls_R_factor_all .0855
_refine_ls_R_factor_gt .0431
_refine_ls_shift/su_max .002
_refine_ls_shift/su_mean .000
_refine_ls_structure_factor_coef Fsqd
_refine_ls_weighting_details 'calc w = 1/[\s^2^(Fo^2^)+(0.0279P)^2^+2.6109P] where P=(Fo^2^+2Fc^2^)/3'
_refine_ls_weighting_scheme calc
_refine_ls_wR_factor_ref .0898
_reflns_number_gt 5433
_reflns_number_total 7983
_reflns_threshold_expression I>2\s(I)
_cod_data_source_file sk1328.cif
_cod_data_source_block II
_cod_depositor_comments
;
The following automatic conversions were performed:
'_symmetry_cell_setting' value 'Monoclinic' changed to 'monoclinic'
according to '/home/saulius/struct/CIF-dictionaries/cif_core.dic'
dictionary named 'cif_core.dic' version 2.4.1 from 2010-06-29.

Automatic conversion script
Id: cif_fix_enum 1527 2010-12-29 10:47:43Z saulius 

The following automatic conversions were performed:

'_symmetry_cell_setting' value 'Monoclinic' changed to 'monoclinic'
according to /home/saulius/struct/CIF-dictionaries/cif_core.dic
dictionary named 'cif_core.dic' version 2.4.1 from
2010-06-29.

'_exptl_absorpt_correction_type' value 'Empirical'
changed to 'empirical' according to
/home/saulius/struct/CIF-dictionaries/cif_core.dic dictionary named
'cif_core.dic' version 2.4.1 from 2010-06-29.

Automatic conversion script
Id: cif_fix_values 1715 2011-07-08 13:25:40Z adriana 
;
_cod_original_sg_symbol_H-M 'P 21/c'
_cod_database_code 2010680
_cod_database_fobs_code 2010680

loop_
_symmetry_equiv_pos_as_xyz
'x, y, z'
'-x, y+1/2, -z+1/2'
'-x, -y, -z'
'x, -y-1/2, z-1/2'

loop_
_atom_site_label
_atom_site_fract_x
_atom_site_fract_y
_atom_site_fract_z
_atom_site_U_iso_or_equiv
_atom_site_adp_type
_atom_site_calc_flag
_atom_site_refinement_flags
_atom_site_occupancy
_atom_site_disorder_assembly
_atom_site_disorder_group
_atom_site_type_symbol
N1 .67394(9) .3968(3) .75826(10) .0290(5) Uani d . 1 . . N
H1 .6423(10) .409(4) .7657(13) .039(8) Uiso d . 1 . . H
C1 .70605(10) .4347(4) .81055(12) .0335(6) Uani d . 1 . . C
H1A .6926 .4714 .8536 .040 Uiso calc R 1 . . H
C2 .75904(10) .4208(4) .80262(13) .0371(6) Uani d . 1 . . C
H2 .7818 .4476 .8398 .044 Uiso calc R 1 . . H
C3 .77771(10) .3675(4) .73978(13) .0358(6) Uani d . 1 . . C
H3A .8138 .3586 .7335 .043 Uiso calc R 1 . . H
C4 .74401(9) .3259(3) .68459(12) .0302(6) Uani d . 1 . . C
C5 .76184(10) .2664(4) .61825(13) .0374(6) Uani d . 1 . . C
H5A .7977 .2528 .6109 .045 Uiso calc R 1 . . H
C6 .72817(10) .2299(4) .56638(13) .0365(6) Uani d . 1 . . C
H6 .7408 .1904 .5232 .044 Uiso calc R 1 . . H
C7 .67352(10) .2496(3) .57518(12) .0298(6) Uani d . 1 . . C
C8 .63744(10) .2128(3) .52182(12) .0353(6) Uani d . 1 . . C
H8 .6487 .1744 .4778 .042 Uiso calc R 1 . . H
C9 .58573(10) .2333(4) .53437(12) .0363(6) Uani d . 1 . . C
H9 .5609 .2090 .4993 .044 Uiso calc R 1 . . H
C10 .57028(10) .2910(4) .60013(12) .0354(6) Uani d . 1 . . C
H10 .5345 .3044 .6079 .042 Uiso calc R 1 . . H
N2 .60266(7) .3282(3) .65236(10) .0302(5) Uani d . 1 . . N
C11 .65390(9) .3063(3) .63960(11) .0264(5) Uani d . 1 . . C
C12 .69029(9) .3426(3) .69481(12) .0267(5) Uani d . 1 . . C
N3 .47600(8) .4367(3) .78823(10) .0270(5) Uani d . 1 . . N
H3 .4991(10) .425(4) .8197(13) .032(7) Uiso d . 1 . . H
C21 .49118(9) .5005(3) .72722(12) .0305(6) Uani d . 1 . . C
H21 .5266 .5243 .7197 .037 Uiso calc R 1 . . H
C22 .45536(9) .5319(3) .67478(12) .0316(6) Uani d . 1 . . C
H22 .4660 .5785 .6316 .038 Uiso calc R 1 . . H
C23 .40413(9) .4945(3) .68635(12) .0307(6) Uani d . 1 . . C
H23 .3793 .5168 .6510 .037 Uiso calc R 1 . . H
C24 .38837(9) .4233(3) .75018(11) .0259(5) Uani d . 1 . . C
C25 .33535(9) .3823(3) .76522(12) .0298(6) Uani d . 1 . . C
H25 .3096 .3989 .7306 .036 Uiso calc R 1 . . H
C26 .32193(9) .3201(3) .82843(12) .0300(6) Uani d . 1 . . C
H26 .2868 .2944 .8373 .036 Uiso calc R 1 . . H
C27 .35977(8) .2921(3) .88227(11) .0257(5) Uani d . 1 . . C
C28 .34683(9) .2341(3) .94941(12) .0320(6) Uani d . 1 . . C
H28 .3121 .2079 .9605 .038 Uiso calc R 1 . . H
C29 .38523(10) .2162(4) .99822(13) .0374(6) Uani d . 1 . . C
H29 .3774 .1794 1.0438 .045 Uiso calc R 1 . . H
C30 .43631(10) .2532(4) .97970(13) .0400(7) Uani d . 1 . . C
H30 .4623 .2397 1.0142 .048 Uiso calc R 1 . . H
N4 .45087(7) .3059(3) .91730(10) .0330(5) Uani d . 1 . . N
C31 .41235(8) .3273(3) .86944(11) .0248(5) Uani d . 1 . . C
C32 .42588(8) .3945(3) .80225(12) .0244(5) Uani d . 1 . . C
N5 .98791(8) .3167(3) .60652(9) .0247(4) Uani d . 1 . . N
H5 .9611(9) .352(3) .6273(12) .030(7) Uiso d . 1 . . H
C41 1.02952(9) .2931(3) .64643(12) .0299(6) Uani d . 1 . . C
H41 1.0278 .3165 .6944 .036 Uiso calc R 1 . . H
C42 1.07568(9) .2340(4) .61754(12) .0334(6) Uani d . 1 . . C
H42 1.1054 .2164 .6458 .040 Uiso calc R 1 . . H
C43 1.07775(9) .2014(3) .54782(12) .0298(5) Uani d . 1 . . C
H43 1.1092 .1645 .5278 .036 Uiso calc R 1 . . H
C44 1.03312(8) .2226(3) .50592(11) .0245(5) Uani d . 1 . . C
C45 1.03239(9) .1868(3) .43322(12) .0294(5) Uani d . 1 . . C
H45 1.0631 .1492 .4114 .035 Uiso calc R 1 . . H
C46 .98869(9) .2056(3) .39518(12) .0293(5) Uani d . 1 . . C
H46 .9892 .1795 .3474 .035 Uiso calc R 1 . . H
C47 .94148(9) .2646(3) .42619(11) .0243(5) Uani d . 1 . . C
C48 .89476(9) .2859(4) .38838(12) .0320(6) Uani d . 1 . . C
H48 .8931 .2562 .3409 .038 Uiso calc R 1 . . H
C49 .85202(9) .3501(4) .42166(12) .0339(6) Uani d . 1 . . C
H49 .8205 .3661 .3973 .041 Uiso calc R 1 . . H
C50 .85548(9) .3920(4) .49235(12) .0317(6) Uani d . 1 . . C
H50 .8257 .4389 .5140 .038 Uiso calc R 1 . . H
N6 .89790(7) .3699(3) .53073(9) .0269(4) Uani d . 1 . . N
C51 .94038(8) .3068(3) .49759(11) .0216(5) Uani d . 1 . . C
C52 .98720(8) .2823(3) .53726(11) .0216(5) Uani d . 1 . . C
Cl1 .58166(2) .49634(9) .85282(3) .03607(16) Uani d . 1 . . Cl
Cl2 .92728(2) .47185(9) .72848(3) .03194(15) Uani d . 1 . . Cl
Cl3 1.28210(2) .51611(10) .59651(3) .04031(17) Uani d . 1 . . Cl
Cl4 1.22226(3) .16575(10) .54186(3) .04516(18) Uani d . 1 . . Cl
H4 1.2497(12) .330(5) .5704(16) .086(11) Uiso d . 1 . . H
C1L .85087(9) .8395(4) .70304(12) .0304(6) Uani d . 1 . . C
H1L .8725 .7292 .7147 .037 Uiso calc R 1 . . H
Cl11 .82194(2) .80530(10) .62080(3) .03980(17) Uani d . 1 . . Cl
Cl12 .80329(2) .86691(10) .76726(3) .03851(17) Uani d . 1 . . Cl
Cl13 .89046(2) 1.03978(10) .70288(3) .04006(17) Uani d . 1 . . Cl

loop_
_atom_site_aniso_label
_atom_site_aniso_U_11
_atom_site_aniso_U_22
_atom_site_aniso_U_33
_atom_site_aniso_U_12
_atom_site_aniso_U_13
_atom_site_aniso_U_23
N1 .0290(12) .0289(12) .0291(11) -.0010(10) .0024(9) .0021(9)
C1 .0408(15) .0310(15) .0287(13) -.0027(12) -.0011(11) .0023(11)
C2 .0380(15) .0350(15) .0380(15) -.0042(12) -.0042(12) .0031(12)
C3 .0308(14) .0311(15) .0455(16) -.0006(11) -.0001(12) .0067(13)
C4 .0323(13) .0221(13) .0362(13) .0022(11) .0056(11) .0065(11)
C5 .0340(14) .0369(16) .0414(15) .0092(12) .0095(12) .0068(13)
C6 .0413(15) .0345(15) .0338(14) .0109(12) .0115(12) .0028(12)
C7 .0423(15) .0210(13) .0263(12) .0033(11) .0048(11) .0026(10)
C8 .0525(17) .0262(14) .0273(13) .0052(13) .0030(12) .0006(11)
C9 .0450(16) .0338(15) .0298(13) .0021(13) -.0063(12) -.0003(12)
C10 .0346(14) .0364(16) .0350(14) .0019(12) -.0005(11) .0025(12)
N2 .0315(11) .0295(12) .0296(11) .0016(9) .0000(9) .0018(9)
C11 .0316(13) .0193(12) .0282(12) .0026(10) .0025(10) .0041(10)
C12 .0351(13) .0176(12) .0275(12) .0010(10) .0032(10) .0039(10)
N3 .0234(11) .0275(12) .0301(11) .0020(9) .0011(9) .0026(9)
C21 .0291(13) .0266(14) .0360(14) -.0001(11) .0096(10) .0045(11)
C22 .0383(14) .0297(14) .0270(13) .0002(11) .0058(11) .0027(11)
C23 .0347(14) .0304(14) .0270(12) .0022(12) .0007(10) -.0052(11)
C24 .0274(12) .0222(13) .0281(12) .0019(10) .0013(10) -.0069(10)
C25 .0244(12) .0324(14) .0324(13) .0001(11) -.0029(10) -.0060(11)
C26 .0241(12) .0289(14) .0371(14) -.0032(11) .0045(10) -.0057(11)
C27 .0255(12) .0213(12) .0303(12) -.0006(10) .0045(10) -.0021(10)
C28 .0274(13) .0299(14) .0390(14) -.0009(11) .0108(11) .0004(12)
C29 .0394(15) .0383(16) .0346(14) .0006(13) .0094(12) .0092(12)
C30 .0366(15) .0463(18) .0371(15) .0028(13) .0000(12) .0116(13)
N4 .0268(11) .0387(13) .0336(11) .0033(10) .0013(9) .0075(10)
C31 .0242(12) .0210(13) .0293(12) .0019(10) .0018(10) .0000(10)
C32 .0237(12) .0190(12) .0307(12) .0013(10) .0037(10) -.0006(10)
N5 .0239(11) .0271(11) .0232(10) .0006(9) .0021(9) .0002(9)
C41 .0326(13) .0325(14) .0243(12) -.0006(11) -.0066(10) .0013(11)
C42 .0292(13) .0364(16) .0342(14) .0018(11) -.0106(11) .0011(12)
C43 .0223(12) .0284(14) .0388(14) .0004(10) .0021(10) .0022(12)
C44 .0229(12) .0216(12) .0290(12) -.0014(10) .0034(10) .0032(10)
C45 .0271(13) .0312(14) .0302(13) .0013(11) .0094(10) -.0020(11)
C46 .0344(14) .0317(14) .0220(12) .0006(11) .0049(10) -.0011(11)
C47 .0281(12) .0218(13) .0232(11) -.0027(10) .0007(10) .0025(10)
C48 .0369(14) .0358(15) .0232(12) -.0019(12) -.0058(10) .0017(11)
C49 .0270(13) .0377(16) .0368(14) -.0013(11) -.0067(11) .0071(12)
C50 .0234(12) .0354(15) .0365(14) .0021(11) .0034(10) .0064(12)
N6 .0229(10) .0309(12) .0270(10) .0014(9) .0034(8) .0029(9)
C51 .0223(11) .0191(12) .0235(11) -.0019(9) .0025(9) .0018(10)
C52 .0246(12) .0184(12) .0219(11) -.0024(9) .0014(9) .0025(10)
Cl1 .0309(3) .0442(4) .0331(3) -.0072(3) .0011(3) -.0042(3)
Cl2 .0368(3) .0333(3) .0258(3) .0050(3) .0025(2) -.0011(3)
Cl3 .0297(3) .0542(4) .0370(3) .0038(3) -.0015(3) -.0024(3)
Cl4 .0445(4) .0515(5) .0394(4) .0007(3) -.0007(3) -.0010(3)
C1L .0275(13) .0330(15) .0308(13) .0009(11) -.0006(10) -.0025(11)
Cl11 .0334(3) .0526(4) .0333(3) .0006(3) -.0026(3) -.0104(3)
Cl12 .0337(3) .0492(4) .0327(3) -.0056(3) .0044(3) .0014(3)
Cl13 .0350(3) .0461(4) .0393(3) -.0104(3) .0076(3) -.0090(3)

loop_
_atom_type_symbol
_atom_type_description
_atom_type_scat_dispersion_real
_atom_type_scat_dispersion_imag
_atom_type_scat_source
C C .0033 .0016 'International Tables Vol C Tables 4.2.6.8 and 6.1.1.4'
H H .0000 .0000 'International Tables Vol C Tables 4.2.6.8 and 6.1.1.4'
N N .0061 .0033 'International Tables Vol C Tables 4.2.6.8 and 6.1.1.4'
Cl Cl .1484 .1585 'International Tables Vol C Tables 4.2.6.8 and 6.1.1.4'

loop_
_geom_angle_atom_site_label_1
_geom_angle_atom_site_label_2
_geom_angle_atom_site_label_3
_geom_angle
_geom_angle_publ_flag
C1 N1 C12 123.2(2) y
N1 C1 C2 120.7(2) ?
C3 C2 C1 118.7(2) ?
C2 C3 C4 120.9(2) ?
C3 C4 C12 118.6(2) ?
C3 C4 C5 122.7(2) ?
C12 C4 C5 118.7(2) ?
C6 C5 C4 120.8(2) ?
C5 C6 C7 121.5(2) ?
C8 C7 C11 117.3(2) ?
C8 C7 C6 122.7(2) ?
C11 C7 C6 120.0(2) ?
C9 C8 C7 119.3(2) ?
C8 C9 C10 118.9(2) ?
N2 C10 C9 124.4(2) ?
C10 N2 C11 116.3(2) y
N2 C11 C7 123.8(2) ?
N2 C11 C12 118.3(2) ?
C7 C11 C12 117.9(2) ?
N1 C12 C4 118.0(2) ?
N1 C12 C11 120.9(2) ?
C4 C12 C11 121.1(2) ?
C21 N3 C32 123.1(2) y
N3 C21 C22 120.3(2) ?
C23 C22 C21 119.1(2) ?
C22 C23 C24 120.5(2) ?
C23 C24 C32 118.6(2) ?
C23 C24 C25 122.9(2) ?
C32 C24 C25 118.5(2) ?
C26 C25 C24 120.6(2) ?
C25 C26 C27 121.5(2) ?
C31 C27 C28 117.2(2) ?
C31 C27 C26 119.9(2) ?
C28 C27 C26 122.9(2) ?
C29 C28 C27 119.0(2) ?
C28 C29 C30 119.0(2) ?
N4 C30 C29 124.7(2) ?
C30 N4 C31 116.0(2) y
N4 C31 C27 124.1(2) ?
N4 C31 C32 118.0(2) ?
C27 C31 C32 117.9(2) ?
N3 C32 C24 118.3(2) ?
N3 C32 C31 120.0(2) ?
C24 C32 C31 121.7(2) ?
C41 N5 C52 123.3(2) y
N5 C41 C42 119.9(2) ?
C43 C42 C41 119.5(2) ?
C42 C43 C44 120.3(2) ?
C52 C44 C43 118.3(2) ?
C52 C44 C45 118.6(2) ?
C43 C44 C45 123.1(2) ?
C46 C45 C44 121.3(2) ?
C45 C46 C47 121.0(2) ?
C48 C47 C51 117.0(2) ?
C48 C47 C46 122.9(2) ?
C51 C47 C46 120.1(2) ?
C49 C48 C47 119.0(2) ?
C48 C49 C50 119.4(2) ?
N6 C50 C49 124.2(2) ?
C50 N6 C51 116.38(19) y
N6 C51 C47 124.0(2) ?
N6 C51 C52 118.08(19) ?
C47 C51 C52 117.89(19) ?
N5 C52 C44 118.6(2) ?
N5 C52 C51 120.24(19) ?
C44 C52 C51 121.16(19) ?
Cl13 C1L Cl11 110.49(13) ?
Cl13 C1L Cl12 108.60(13) ?
Cl11 C1L Cl12 110.94(13) ?

loop_
_geom_bond_atom_site_label_1
_geom_bond_atom_site_label_2
_geom_bond_site_symmetry_2
_geom_bond_distance
_geom_bond_publ_flag
N1 C1 . 1.336(3) y
N1 C12 . 1.369(3) y
C1 C2 . 1.393(4) ?
C2 C3 . 1.377(3) ?
C3 C4 . 1.410(3) ?
C4 C12 . 1.419(3) ?
C4 C5 . 1.443(3) ?
C5 C6 . 1.353(4) ?
C6 C7 . 1.441(3) ?
C7 C8 . 1.416(3) ?
C7 C11 . 1.420(3) ?
C8 C9 . 1.379(4) ?
C9 C10 . 1.410(3) ?
C10 N2 . 1.339(3) y
N2 C11 . 1.369(3) y
C11 C12 . 1.446(3) ?
N3 C21 . 1.338(3) y
N3 C32 . 1.370(3) y
C21 C22 . 1.391(3) ?
C22 C23 . 1.382(3) ?
C23 C24 . 1.410(3) ?
C24 C32 . 1.413(3) ?
C24 C25 . 1.445(3) ?
C25 C26 . 1.360(3) ?
C26 C27 . 1.442(3) ?
C27 C31 . 1.417(3) ?
C27 C28 . 1.417(3) ?
C28 C29 . 1.375(3) ?
C29 C30 . 1.407(3) ?
C30 N4 . 1.332(3) y
N4 C31 . 1.368(3) y
C31 C32 . 1.443(3) ?
N5 C41 . 1.335(3) y
N5 C52 . 1.370(3) y
C41 C42 . 1.400(3) ?
C42 C43 . 1.379(3) ?
C43 C44 . 1.418(3) ?
C44 C52 . 1.416(3) ?
C44 C45 . 1.438(3) ?
C45 C46 . 1.355(3) ?
C46 C47 . 1.440(3) ?
C47 C48 . 1.421(3) ?
C47 C51 . 1.423(3) ?
C48 C49 . 1.375(3) ?
C49 C50 . 1.410(3) ?
C50 N6 . 1.334(3) y
N6 C51 . 1.365(3) y
C51 C52 . 1.444(3) ?
C1L Cl13 . 1.776(3) ?
C1L Cl11 . 1.777(2) ?
C1L Cl12 . 1.782(2) ?

loop_
_geom_hbond_atom_site_label_D
_geom_hbond_atom_site_label_H
_geom_hbond_atom_site_label_A
_geom_hbond_site_symmetry_A
_geom_hbond_distance_DH
_geom_hbond_distance_HA
_geom_hbond_distance_DA
_geom_hbond_angle_DHA
C1 H1A Cl1 . .95 2.89 3.380(3) 113.1
C21 H21 Cl1 . .95 2.95 3.371(3) 108.2
C46 H46 Cl2 4_565 .95 3.01 3.818(2) 144.3
C48 H48 Cl2 4_565 .95 2.89 3.733(3) 148.8
C23 H23 Cl3 1_455 .95 2.73 3.607(3) 153.8
C25 H25 Cl3 1_455 .95 2.83 3.676(3) 149.2
C29 H29 Cl3 4_466 .95 3.04 3.716(3) 129.1
C49 H49 Cl3 3_766 .95 2.80 3.633(3) 146.3
C2 H2 Cl4 2_756 .95 2.79 3.534(3) 135.5
C6 H6 Cl4 3_756 .95 3.03 3.787(3) 137.8
C45 H45 Cl11 3_766 .95 3.08 3.947(2) 152.4
C26 H26 Cl11 2_646 .95 2.96 3.886(2) 166.2
C25 H25 Cl12 2_646 .95 2.95 3.655(2) 132.3
C42 H42 Cl12 2_746 .95 3.10 3.959(2) 151.8
C45 H45 Cl13 3_766 .95 2.89 3.723(2) 147.3
C48 H48 Cl13 4_575 .95 3.06 3.824(2) 138.2
N1 H1 Cl1 . .84(3) 2.42(3) 3.128(2) 143(2)
N3 H3 Cl1 . .86(2) 2.29(3) 3.038(2) 146(2)
C1L H1L Cl2 . 1.00 2.35 3.349(3) 173.1
N5 H5 Cl2 . .85(2) 2.33(2) 3.079(2) 146(2)
Cl4 H4 Cl3 . 1.49(3) 1.67(3) 3.1485(11) 176(2)

loop_
_geom_torsion_atom_site_label_1
_geom_torsion_atom_site_label_2
_geom_torsion_atom_site_label_3
_geom_torsion_atom_site_label_4
_geom_torsion
C12 N1 C1 C2 .2(4)
N1 C1 C2 C3 .1(4)
C1 C2 C3 C4 -.6(4)
C2 C3 C4 C12 .9(4)
C2 C3 C4 C5 -178.9(2)
C3 C4 C5 C6 -179.3(2)
C12 C4 C5 C6 1.0(4)
C4 C5 C6 C7 .3(4)
C5 C6 C7 C8 179.8(2)
C5 C6 C7 C11 -.8(4)
C11 C7 C8 C9 .0(4)
C6 C7 C8 C9 179.5(2)
C7 C8 C9 C10 .2(4)
C8 C9 C10 N2 .1(4)
C9 C10 N2 C11 -.5(4)
C10 N2 C11 C7 .7(3)
C10 N2 C11 C12 -179.2(2)
C8 C7 C11 N2 -.5(4)
C6 C7 C11 N2 -179.9(2)
C8 C7 C11 C12 179.4(2)
C6 C7 C11 C12 .0(3)
C1 N1 C12 C4 .1(3)
C1 N1 C12 C11 -178.9(2)
C3 C4 C12 N1 -.6(3)
C5 C4 C12 N1 179.2(2)
C3 C4 C12 C11 178.4(2)
C5 C4 C12 C11 -1.8(3)
N2 C11 C12 N1 .2(3)
C7 C11 C12 N1 -179.7(2)
N2 C11 C12 C4 -178.8(2)
C7 C11 C12 C4 1.3(3)
C32 N3 C21 C22 1.8(4)
N3 C21 C22 C23 -.7(4)
C21 C22 C23 C24 -.7(4)
C22 C23 C24 C32 1.1(4)
C22 C23 C24 C25 179.8(2)
C23 C24 C25 C26 -177.7(2)
C32 C24 C25 C26 1.0(3)
C24 C25 C26 C27 -.3(4)
C25 C26 C27 C31 -.9(4)
C25 C26 C27 C28 177.6(2)
C31 C27 C28 C29 .5(3)
C26 C27 C28 C29 -178.1(2)
C27 C28 C29 C30 -1.0(4)
C28 C29 C30 N4 .2(4)
C29 C30 N4 C31 1.2(4)
C30 N4 C31 C27 -1.8(4)
C30 N4 C31 C32 176.4(2)
C28 C27 C31 N4 1.0(4)
C26 C27 C31 N4 179.6(2)
C28 C27 C31 C32 -177.2(2)
C26 C27 C31 C32 1.3(3)
C21 N3 C32 C24 -1.3(3)
C21 N3 C32 C31 -179.7(2)
C23 C24 C32 N3 -.2(3)
C25 C24 C32 N3 -178.9(2)
C23 C24 C32 C31 178.2(2)
C25 C24 C32 C31 -.5(3)
N4 C31 C32 N3 -.7(3)
C27 C31 C32 N3 177.7(2)
N4 C31 C32 C24 -179.0(2)
C27 C31 C32 C24 -.6(3)
C52 N5 C41 C42 1.3(4)
N5 C41 C42 C43 .3(4)
C41 C42 C43 C44 -1.7(4)
C42 C43 C44 C52 1.6(3)
C42 C43 C44 C45 -178.6(2)
C52 C44 C45 C46 -1.4(4)
C43 C44 C45 C46 178.8(2)
C44 C45 C46 C47 .8(4)
C45 C46 C47 C48 -179.9(2)
C45 C46 C47 C51 .9(4)
C51 C47 C48 C49 1.8(3)
C46 C47 C48 C49 -177.4(2)
C47 C48 C49 C50 -.4(4)
C48 C49 C50 N6 -1.5(4)
C49 C50 N6 C51 1.7(4)
C50 N6 C51 C47 -.1(3)
C50 N6 C51 C52 179.6(2)
C48 C47 C51 N6 -1.7(3)
C46 C47 C51 N6 177.6(2)
C48 C47 C51 C52 178.7(2)
C46 C47 C51 C52 -2.1(3)
C41 N5 C52 C44 -1.4(3)
C41 N5 C52 C51 178.6(2)
C43 C44 C52 N5 -.1(3)
C45 C44 C52 N5 -179.9(2)
C43 C44 C52 C51 180.0(2)
C45 C44 C52 C51 .1(3)
N6 C51 C52 N5 1.9(3)
C47 C51 C52 N5 -178.4(2)
N6 C51 C52 C44 -178.1(2)
C47 C51 C52 C44 1.5(3)

loop_
_cod_related_entry_id
_cod_related_entry_database
_cod_related_entry_code
1 ChemSpider 21135891
